data_4129078
loop_
_publ_author_name
'Shi, Ping-Ping'
'Lu, Si-Qi'
'Song, Xian-Jiang'
'Chen, Xiao-Gang'
'Liao, Wei-Qiang'
'Li, Peng-Fei'
'Tang, Yuan-Yuan'
'Xiong, Ren-Gen'

_publ_section_title
;
 Two-dimensional Organic-Inorganic Perovskite Ferroelectric Semiconductor
 with the Fluorinated Aromatic Spacers.
;
_journal_name_full 'Journal of the American Chemical Society'
_journal_paper_doi 10.1021/jacs.9b10048
_journal_year 2019
_chemical_formula_moiety 'Cl4 Pb, 2(C7 H9 F N)'
_chemical_formula_sum 'C14 H18 Cl4 F2 N2 Pb'
_chemical_formula_weight 601.30
_space_group_crystal_system orthorhombic
_space_group_IT_number 36
_space_group_name_Hall 'C 2c -2'
_space_group_name_H-M_alt 'C m c 21'
_atom_sites_solution_hydrogens geom
_audit_creation_method SHELXL-2014/7
_cell_angle_alpha 90
_cell_angle_beta 90
_cell_angle_gamma 90
_cell_formula_units_Z 4
_cell_length_a 33.6194(8)
_cell_length_b 7.8738(2)
_cell_length_c 7.6832(2)
_cell_measurement_reflns_used 13246
_cell_measurement_temperature 300(2)
_cell_measurement_theta_max 31.7430
_cell_measurement_theta_min 2.4300
_cell_volume 2033.84(9)
_computing_structure_refinement 'SHELXL-2014/7 (Sheldrick, 2014)'
_diffrn_ambient_temperature 300(2)
_diffrn_measured_fraction_theta_full 0.999
_diffrn_measured_fraction_theta_max 0.921
_diffrn_measurement_device_type 'XtaLAB Synergy R, DW system, HyPix'
_diffrn_radiation_type MoK\a
_diffrn_radiation_wavelength 0.71073
_diffrn_reflns_av_R_equivalents 0.0290
_diffrn_reflns_av_unetI/netI 0.0194
_diffrn_reflns_Laue_measured_fraction_full 0.999
_diffrn_reflns_Laue_measured_fraction_max 0.921
_diffrn_reflns_limit_h_max 49
_diffrn_reflns_limit_h_min -44
_diffrn_reflns_limit_k_max 11
_diffrn_reflns_limit_k_min -10
_diffrn_reflns_limit_l_max 11
_diffrn_reflns_limit_l_min -10
_diffrn_reflns_number 16592
_diffrn_reflns_point_group_measured_fraction_full 0.999
_diffrn_reflns_point_group_measured_fraction_max 0.921
_diffrn_reflns_theta_full 25.242
_diffrn_reflns_theta_max 31.530
_diffrn_reflns_theta_min 2.423
_diffrn_source 'Rotating-anode X-ray tube'
_exptl_absorpt_coefficient_mu 8.836
_exptl_absorpt_correction_T_max 0.143
_exptl_absorpt_correction_T_min 0.1000
_exptl_absorpt_correction_type multi-scan
_exptl_absorpt_process_details
;
CrysAlisPro 1.171.40.14e (Rigaku Oxford Diffraction, 2018)
Empirical absorption correction using spherical harmonics,
 implemented in SCALE3 ABSPACK scaling algorithm.
;
_exptl_crystal_colour colorless
_exptl_crystal_density_diffrn 1.964
_exptl_crystal_description sheet
_exptl_crystal_F_000 1136
_exptl_crystal_size_max 0.3
_exptl_crystal_size_mid 0.23
_exptl_crystal_size_min 0.22
_refine_diff_density_max 0.641
_refine_diff_density_min -0.494
_refine_diff_density_rms 0.088
_refine_ls_abs_structure_details
;
 Refined as an inversion twin.
;
_refine_ls_abs_structure_Flack 0.417(6)
_refine_ls_extinction_method none
_refine_ls_goodness_of_fit_ref 1.071
_refine_ls_hydrogen_treatment constr
_refine_ls_matrix_type full
_refine_ls_number_parameters 111
_refine_ls_number_reflns 3441
_refine_ls_number_restraints 1
_refine_ls_restrained_S_all 1.071
_refine_ls_R_factor_all 0.0182
_refine_ls_R_factor_gt 0.0168
_refine_ls_shift/su_max 0.000
_refine_ls_shift/su_mean 0.000
_refine_ls_structure_factor_coef Fsqd
_refine_ls_weighting_details 'w=1/[\s^2^(Fo^2^)+(0.0192P)^2^+0.9908P] where P=(Fo^2^+2Fc^2^)/3'
_refine_ls_weighting_scheme calc
_refine_ls_wR_factor_gt 0.0370
_refine_ls_wR_factor_ref 0.0373
_reflns_Friedel_coverage 0.870
_reflns_Friedel_fraction_full 1.000
_reflns_Friedel_fraction_max 0.921
_reflns_number_gt 2844
_reflns_number_total 3441
_reflns_threshold_expression 'I > 2\s(I)'
_cod_data_source_file ja9b10048_si_002.cif
_cod_data_source_block 1
_cod_database_code 4129078
_shelx_shelxl_version_number 2014/7
_shelx_space_group_comment
;
The symmetry employed for this shelxl refinement is uniquely defined
by the following loop, which should always be used as a source of
symmetry information in preference to the above space-group names.
They are only intended as comments.
;

loop_
_space_group_symop_operation_xyz
'x, y, z'
'-x, -y, z+1/2'
'x, -y, z+1/2'
'-x, y, z'
'x+1/2, y+1/2, z'
'-x+1/2, -y+1/2, z+1/2'
'x+1/2, -y+1/2, z+1/2'
'-x+1/2, y+1/2, z'

loop_
_atom_site_label
_atom_site_type_symbol
_atom_site_fract_x
_atom_site_fract_y
_atom_site_fract_z
_atom_site_U_iso_or_equiv
_atom_site_adp_type
_atom_site_occupancy
_atom_site_site_symmetry_order
_atom_site_calc_flag
_atom_site_refinement_flags_posn
_atom_site_refinement_flags_adp
_atom_site_refinement_flags_occupancy
C1 C 0.14128(14) 0.2740(4) 0.114(3) 0.0468(10) Uani 1 1 d . . .
C2 C 0.16550(17) 0.1548(8) 0.2038(8) 0.0588(13) Uani 1 1 d . . .
C3 C 0.20498(18) 0.1426(11) 0.1811(10) 0.083(2) Uani 1 1 d . . .
H3 H 0.2197 0.0590 0.2374 0.100 Uiso 1 1 calc R U .
C4 C 0.2225(2) 0.2551(11) 0.075(4) 0.127(9) Uani 1 1 d . . .
H4 H 0.2500 0.2535 0.0621 0.152 Uiso 1 1 calc R U .
C5 C 0.1999(2) 0.3758(11) -0.0189(11) 0.098(3) Uani 1 1 d . . .
H5 H 0.2122 0.4474 -0.0987 0.117 Uiso 1 1 calc R U .
C6 C 0.15961(18) 0.3867(8) 0.0089(8) 0.0685(17) Uani 1 1 d . . .
H6 H 0.1449 0.4719 -0.0449 0.082 Uiso 1 1 calc R U .
C7 C 0.09753(16) 0.2810(6) 0.1515(6) 0.0444(13) Uani 1 1 d . . .
H7A H 0.0929 0.2558 0.2734 0.053 Uiso 1 1 calc R U .
H7B H 0.0876 0.3943 0.1279 0.053 Uiso 1 1 calc R U .
Cl1 Cl 0.08480(4) 0.24449(12) 0.6353(4) 0.0432(6) Uani 1 1 d . . .
Cl2 Cl 0.0000 0.59490(18) 0.4530(2) 0.0421(3) Uani 1 2 d S T P
Cl3 Cl 0.0000 0.05140(18) 0.3030(2) 0.0358(3) Uani 1 2 d S T P
F1 F 0.14714(13) 0.0472(6) 0.3134(6) 0.1018(14) Uani 1 1 d . . .
N1 N 0.07601(11) 0.1548(5) 0.0404(4) 0.0385(8) Uani 1 1 d . . .
H1A H 0.0821 0.1725 -0.0709 0.058 Uiso 1 1 calc R U .
H1B H 0.0499 0.1666 0.0554 0.058 Uiso 1 1 calc R U .
H1C H 0.0833 0.0502 0.0707 0.058 Uiso 1 1 calc R U .
Pb1 Pb 0.0000 0.26797(2) 0.61292(4) 0.02679(6) Uani 1 2 d S T P

loop_
_atom_site_aniso_label
_atom_site_aniso_U_11
_atom_site_aniso_U_22
_atom_site_aniso_U_33
_atom_site_aniso_U_23
_atom_site_aniso_U_13
_atom_site_aniso_U_12
C1 0.044(2) 0.0450(19) 0.051(2) 0.000(5) -0.013(7) -0.0036(15)
C2 0.056(3) 0.063(4) 0.058(3) -0.002(3) -0.015(3) -0.002(3)
C3 0.047(4) 0.095(5) 0.108(5) -0.014(4) -0.025(3) 0.013(4)
C4 0.037(3) 0.139(8) 0.20(3) -0.048(10) 0.021(8) -0.011(4)
C5 0.074(6) 0.111(7) 0.108(6) 0.010(5) 0.026(4) -0.025(5)
C6 0.054(4) 0.076(4) 0.075(4) 0.003(3) 0.007(3) -0.015(3)
C7 0.046(3) 0.047(2) 0.040(4) -0.0046(16) 0.0007(18) 0.0032(18)
Cl1 0.0467(5) 0.0421(5) 0.0408(17) 0.0000(5) 0.0026(6) -0.0065(3)
Cl2 0.0511(9) 0.0344(7) 0.0407(8) 0.0134(6) 0.000 0.000
Cl3 0.0458(7) 0.0318(6) 0.0300(6) -0.0051(5) 0.000 0.000
F1 0.113(3) 0.098(3) 0.094(3) 0.039(2) -0.016(3) 0.002(3)
N1 0.036(2) 0.0396(19) 0.0396(17) 0.0048(14) -0.0014(14) -0.0010(15)
Pb1 0.03426(9) 0.02191(8) 0.02420(8) 0.0006(3) 0.000 0.000

loop_
_atom_type_symbol
_atom_type_description
_atom_type_scat_dispersion_real
_atom_type_scat_dispersion_imag
_atom_type_scat_source
C C 0.0033 0.0016 'International Tables Vol C Tables 4.2.6.8 and 6.1.1.4'
H H 0.0000 0.0000 'International Tables Vol C Tables 4.2.6.8 and 6.1.1.4'
N N 0.0061 0.0033 'International Tables Vol C Tables 4.2.6.8 and 6.1.1.4'
F F 0.0171 0.0103 'International Tables Vol C Tables 4.2.6.8 and 6.1.1.4'
Cl Cl 0.1484 0.1585 'International Tables Vol C Tables 4.2.6.8 and 6.1.1.4'
Pb Pb -3.3944 10.1111 'International Tables Vol C Tables 4.2.6.8 and 6.1.1.4'

loop_
_geom_angle_atom_site_label_1
_geom_angle_atom_site_label_2
_geom_angle_atom_site_label_3
_geom_angle
_geom_angle_site_symmetry_1
_geom_angle_site_symmetry_3
C6 C1 C2 117.6(6) . .
C6 C1 C7 122.6(7) . .
C2 C1 C7 119.5(10) . .
C3 C2 F1 119.3(6) . .
C3 C2 C1 123.5(7) . .
F1 C2 C1 117.2(6) . .
C2 C3 C4 117.8(8) . .
C2 C3 H3 121.1 . .
C4 C3 H3 121.1 . .
C3 C4 C5 121.2(7) . .
C3 C4 H4 119.4 . .
C5 C4 H4 119.4 . .
C6 C5 C4 119.5(9) . .
C6 C5 H5 120.2 . .
C4 C5 H5 120.2 . .
C1 C6 C5 120.2(7) . .
C1 C6 H6 119.9 . .
C5 C6 H6 119.9 . .
N1 C7 C1 109.9(6) . .
N1 C7 H7A 109.7 . .
C1 C7 H7A 109.7 . .
N1 C7 H7B 109.7 . .
C1 C7 H7B 109.7 . .
H7A C7 H7B 108.2 . .
Pb1 Cl2 Pb1 137.97(6) 2_564 .
Pb1 Cl3 Pb1 155.76(6) 2_554 .
C7 N1 H1A 109.5 . .
C7 N1 H1B 109.5 . .
H1A N1 H1B 109.5 . .
C7 N1 H1C 109.5 . .
H1A N1 H1C 109.5 . .
H1B N1 H1C 109.5 . .
Cl2 Pb1 Cl2 93.07(2) 2_565 .
Cl2 Pb1 Cl1 88.23(6) 2_565 .
Cl2 Pb1 Cl1 94.83(3) . .
Cl2 Pb1 Cl1 88.23(6) 2_565 4
Cl2 Pb1 Cl1 94.83(3) . 4
Cl1 Pb1 Cl1 169.88(9) . 4
Cl2 Pb1 Cl3 82.30(5) 2_565 2
Cl2 Pb1 Cl3 175.37(6) . 2
Cl1 Pb1 Cl3 85.06(3) . 2
Cl1 Pb1 Cl3 85.06(3) 4 2
Cl2 Pb1 Cl3 166.84(5) 2_565 .
Cl2 Pb1 Cl3 100.09(5) . .
Cl1 Pb1 Cl3 90.64(5) . .
Cl1 Pb1 Cl3 90.64(5) 4 .
Cl3 Pb1 Cl3 84.540(14) 2 .

loop_
_geom_bond_atom_site_label_1
_geom_bond_atom_site_label_2
_geom_bond_distance
_geom_bond_site_symmetry_2
C1 C6 1.349(15) .
C1 C2 1.421(11) .
C1 C7 1.500(9) .
C2 C3 1.342(8) .
C2 F1 1.345(7) .
C3 C4 1.34(2) .
C3 H3 0.9300 .
C4 C5 1.41(2) .
C4 H4 0.9300 .
C5 C6 1.374(9) .
C5 H5 0.9300 .
C6 H6 0.9300 .
C7 N1 1.496(6) .
C7 H7A 0.9700 .
C7 H7B 0.9700 .
Cl1 Pb1 2.8623(13) .
Cl2 Pb1 2.8270(18) 2_564
Cl2 Pb1 2.8524(15) .
Cl3 Pb1 2.9081(15) 2_554
Cl3 Pb1 2.9287(17) .
N1 H1A 0.8900 .
N1 H1B 0.8900 .
N1 H1C 0.8900 .
Pb1 Cl2 2.8270(18) 2_565
Pb1 Cl1 2.8624(13) 4
Pb1 Cl3 2.9081(15) 2

loop_
_geom_hbond_atom_site_label_D
_geom_hbond_atom_site_label_H
_geom_hbond_atom_site_label_A
_geom_hbond_distance_DH
_geom_hbond_distance_HA
_geom_hbond_distance_DA
_geom_hbond_angle_DHA
_geom_hbond_site_symmetry_A
N1 H1C Cl1 0.89 2.37 3.241(4) 164.9 3_554
N1 H1B Cl3 0.89 2.69 3.356(4) 132.1 .
N1 H1B Cl2 0.89 2.64 3.296(4) 131.5 2_564
N1 H1A Cl1 0.89 2.33 3.205(5) 168.0 1_554
C7 H7B Cl1 0.97 2.85 3.763(5) 157.9 3_564
C7 H7A Cl1 0.97 2.80 3.753(6) 169.3 .
